data_4507593
loop_
_publ_author_name
'Bhardwaj, Rajni M.'
'Price, Louise S.'
'Price, Sarah L.'
'Reutzel-Edens, Susan M.'
'Miller, Gary J.'
'Oswald, Iain D. H.'
'Johnston, Blair F.'
'Florence, Alastair J.'

_publ_section_title
;
 Exploring the Experimental and Computed Crystal Energy Landscape of
 Olanzapine
;
_journal_issue 4
_journal_name_full 'Crystal Growth &amp; Design'
_journal_page_first 1602
_journal_paper_doi 10.1021/cg301826s
_journal_volume 13
_journal_year 2013
_chemical_formula_moiety 'C17 H20 N4 S1,(C5 H12 O1),2(H2 O1)'
_chemical_formula_sum 'C22 H36 N4 O3 S'
_chemical_formula_weight 436.61
_chemical_name_common 'olanzapine TBMe hydrate'
_chemical_name_systematic
;
 ?
;
_space_group_IT_number 14
_symmetry_cell_setting monoclinic
_symmetry_space_group_name_Hall '-P 2ybc'
_symmetry_space_group_name_H-M 'P 1 21/c 1'
_atom_sites_solution_hydrogens geom
_atom_sites_solution_primary direct
_atom_sites_solution_secondary difmap
_audit_creation_method SHELXL-97
_cell_angle_alpha 90.00
_cell_angle_beta 109.239(3)
_cell_angle_gamma 90.00
_cell_formula_units_Z 4
_cell_length_a 14.2070(1)
_cell_length_b 12.2211(9)
_cell_length_c 14.550(1)
_cell_measurement_reflns_used 4915
_cell_measurement_temperature 123(2)
_cell_measurement_theta_max 26.46
_cell_measurement_theta_min 2.23
_cell_volume 2385.2(2)
_computing_cell_refinement 'Bruker SAINT'
_computing_data_collection 'Bruker APEX2'
_computing_data_reduction 'Bruker SAINT'
_computing_molecular_graphics 'Bruker SHELXTL'
_computing_publication_material 'Bruker SHELXTL'
_computing_structure_refinement 'SHELXL-97 (Sheldrick, 2008)'
_computing_structure_solution 'SHELXS-97 (Sheldrick, 2008)'
_diffrn_ambient_temperature 123(2)
_diffrn_measured_fraction_theta_full 0.997
_diffrn_measured_fraction_theta_max 0.997
_diffrn_measurement_device_type 'Bruker APES-II CCD'
_diffrn_measurement_method '\f and \w scans'
_diffrn_radiation_monochromator graphite
_diffrn_radiation_source 'fine-focus sealed tube'
_diffrn_radiation_type MoK\a
_diffrn_radiation_wavelength 0.71073
_diffrn_reflns_av_R_equivalents 0.0396
_diffrn_reflns_av_sigmaI/netI 0.0247
_diffrn_reflns_limit_h_max 17
_diffrn_reflns_limit_h_min -17
_diffrn_reflns_limit_k_max 15
_diffrn_reflns_limit_k_min -15
_diffrn_reflns_limit_l_max 18
_diffrn_reflns_limit_l_min -17
_diffrn_reflns_number 44786
_diffrn_reflns_theta_full 26.46
_diffrn_reflns_theta_max 26.46
_diffrn_reflns_theta_min 2.23
_exptl_absorpt_coefficient_mu 0.165
_exptl_absorpt_correction_T_max 0.7454
_exptl_absorpt_correction_T_min 0.6426
_exptl_absorpt_correction_type multi-scan
_exptl_absorpt_process_details SADABS
_exptl_crystal_colour Yellow
_exptl_crystal_density_diffrn 1.216
_exptl_crystal_density_method 'not measured'
_exptl_crystal_description Prismatic
_exptl_crystal_F_000 944
_exptl_crystal_size_max 0.51
_exptl_crystal_size_mid 0.32
_exptl_crystal_size_min 0.12
_refine_diff_density_max 1.369
_refine_diff_density_min -0.512
_refine_diff_density_rms 0.063
_refine_ls_extinction_method none
_refine_ls_goodness_of_fit_ref 1.024
_refine_ls_hydrogen_treatment mixed
_refine_ls_matrix_type full
_refine_ls_number_parameters 326
_refine_ls_number_reflns 4915
_refine_ls_number_restraints 5
_refine_ls_restrained_S_all 1.024
_refine_ls_R_factor_all 0.0647
_refine_ls_R_factor_gt 0.0493
_refine_ls_shift/su_max 0.001
_refine_ls_shift/su_mean 0.000
_refine_ls_structure_factor_coef Fsqd
_refine_ls_weighting_details 'calc w=1/[\s^2^(Fo^2^)+(0.0709P)^2^+2.8202P] where P=(Fo^2^+2Fc^2^)/3'
_refine_ls_weighting_scheme calc
_refine_ls_wR_factor_gt 0.1304
_refine_ls_wR_factor_ref 0.1425
_reflns_number_gt 3962
_reflns_number_total 4915
_reflns_threshold_expression >2\s(I)
_cod_data_source_file cg301826s_si_002.cif
_cod_data_source_block olanzapine_TBMe_hydrate
_cod_depositor_comments
;
The following automatic conversions were performed:

'_symmetry_cell_setting' value 'Monoclinic' changed to 'monoclinic'
according to /home/saulius/struct/CIF-dictionaries/cif_core.dic
dictionary named 'cif_core.dic' version 2.4.2 from
2011-04-26.

'_exptl_absorpt_correction_type' value 'MULTI-SCAN'
changed to 'multi-scan' according to
/home/saulius/struct/CIF-dictionaries/cif_core.dic dictionary named
'cif_core.dic' version 2.4.2 from 2011-04-26.

Automatic conversion script
Id: cif_fix_values 1891 2012-01-12 08:04:46Z andrius 
;
_cod_original_sg_symbol_H-M P21/c
_cod_database_code 4507593

loop_
_symmetry_equiv_pos_as_xyz
'x, y, z'
'-x, y+1/2, -z+1/2'
'-x, -y, -z'
'x, -y-1/2, z-1/2'

loop_
_atom_site_label
_atom_site_type_symbol
_atom_site_fract_x
_atom_site_fract_y
_atom_site_fract_z
_atom_site_U_iso_or_equiv
_atom_site_adp_type
_atom_site_occupancy
_atom_site_symmetry_multiplicity
_atom_site_calc_flag
_atom_site_refinement_flags
_atom_site_disorder_assembly
_atom_site_disorder_group
S1 S 0.44411(4) 0.08590(4) 0.18382(4) 0.01905(15) Uani 1 1 d . . .
N N 0.60795(13) -0.04766(15) 0.25092(13) 0.0182(4) Uani 1 1 d . . .
N1 N 0.34961(13) -0.30889(14) 0.52427(13) 0.0188(4) Uani 1 1 d . . .
N2 N 0.47287(13) -0.18216(15) 0.44490(12) 0.0182(4) Uani 1 1 d . . .
N3 N 0.62932(13) -0.13407(14) 0.44585(12) 0.0175(4) Uani 1 1 d . . .
O O 0.95416(14) 0.71411(17) 0.60712(13) 0.0402(5) Uani 1 1 d . . .
C3 C 0.53367(15) -0.12052(17) 0.40858(14) 0.0161(4) Uani 1 1 d . . .
C4 C 0.36259(15) 0.08901(18) 0.25058(15) 0.0199(4) Uani 1 1 d . . .
C5 C 0.78826(15) -0.04624(18) 0.50245(16) 0.0210(4) Uani 1 1 d . . .
H5 H 0.7940 -0.0723 0.5641 0.014(6) Uiso 1 1 calc R . .
C6 C 0.69442(15) -0.02666(17) 0.33265(15) 0.0182(4) Uani 1 1 d . . .
C7 C 0.39391(15) 0.02007(17) 0.32780(15) 0.0180(4) Uani 1 1 d . . .
H7 H 0.3603 0.0115 0.3724 0.016(6) Uiso 1 1 calc R . .
C8 C 0.51678(15) -0.25264(18) 0.52966(14) 0.0191(4) Uani 1 1 d . . .
H8A H 0.5792 -0.2216 0.5709 0.015(6) Uiso 1 1 calc R . .
H8B H 0.5303 -0.3245 0.5086 0.017(6) Uiso 1 1 calc R . .
C9 C 0.51937(14) -0.01046(17) 0.26149(14) 0.0165(4) Uani 1 1 d . . .
C10 C 0.77428(16) 0.02976(18) 0.31983(17) 0.0227(5) Uani 1 1 d . . .
H10 H 0.7698 0.0552 0.2583 0.028(7) Uiso 1 1 calc R . .
C11 C 0.69998(15) -0.06569(16) 0.42529(15) 0.0171(4) Uani 1 1 d . . .
C12 C 0.37606(15) -0.22371(18) 0.38223(15) 0.0182(4) Uani 1 1 d . . .
H12A H 0.3851 -0.2938 0.3550 0.022(6) Uiso 1 1 calc R . .
H12B H 0.3475 -0.1732 0.3289 0.013(5) Uiso 1 1 calc R . .
C13 C 0.48339(15) -0.03840(17) 0.33456(14) 0.0160(4) Uani 1 1 d . . .
C14 C 0.86051(16) 0.0486(2) 0.39777(18) 0.0266(5) Uani 1 1 d . . .
H14 H 0.9135 0.0864 0.3885 0.030(7) Uiso 1 1 calc R . .
C15 C 0.30594(15) -0.23673(18) 0.44083(15) 0.0202(4) Uani 1 1 d . . .
H15A H 0.2927 -0.1656 0.4635 0.024(6) Uiso 1 1 calc R . .
H15B H 0.2431 -0.2671 0.3997 0.017(6) Uiso 1 1 calc R . .
C16 C 0.28162(18) -0.3249(2) 0.57978(18) 0.0274(5) Uani 1 1 d . . .
H16A H 0.2670 -0.2555 0.6028 0.040(8) Uiso 1 1 calc R . .
H16B H 0.3123 -0.3720 0.6342 0.026(7) Uiso 1 1 calc R . .
H16C H 0.2210 -0.3578 0.5387 0.023(6) Uiso 1 1 calc R . .
C17 C 0.86736(16) 0.01075(19) 0.48959(17) 0.0261(5) Uani 1 1 d . . .
H17 H 0.9247 0.0236 0.5423 0.024(6) Uiso 1 1 calc R . .
C18 C 0.44473(16) -0.26253(18) 0.58611(15) 0.0197(4) Uani 1 1 d . . .
H18A H 0.4733 -0.3092 0.6424 0.016(6) Uiso 1 1 calc R . .
H18B H 0.4333 -0.1909 0.6091 0.023(6) Uiso 1 1 calc R . .
C19 C 0.27384(17) 0.1632(2) 0.22139(18) 0.0289(5) Uani 1 1 d . . .
H19A H 0.2342 0.1499 0.2624 0.046(9) Uiso 1 1 calc R . .
H19B H 0.2347 0.1494 0.1548 0.053(9) Uiso 1 1 calc R . .
H19C H 0.2958 0.2380 0.2283 0.051(9) Uiso 1 1 calc R . .
C20 C 0.9964(2) 0.6404(2) 0.6881(2) 0.0365(6) Uani 1 1 d . . .
C21 C 0.9760(2) 0.6933(3) 0.5217(2) 0.0542(9) Uani 1 1 d . . .
H21A H 1.0461 0.7028 0.5339 0.085(13) Uiso 1 1 calc R . .
H21B H 0.9394 0.7432 0.4718 0.083(13) Uiso 1 1 calc R . .
H21C H 0.9573 0.6196 0.5008 0.052(10) Uiso 1 1 calc R . .
C22 C 0.9553(2) 0.5271(3) 0.6672(3) 0.0515(8) Uani 1 1 d . . .
H22A H 0.8841 0.5305 0.6383 0.038(8) Uiso 1 1 calc R . .
H22B H 0.9723 0.4862 0.7268 0.070(12) Uiso 1 1 calc R . .
H22C H 0.9831 0.4918 0.6231 0.094(15) Uiso 1 1 calc R . .
C23 C 0.9646(3) 0.6924(3) 0.7675(2) 0.0576(9) Uani 1 1 d . . .
H23A H 0.9921 0.7648 0.7805 0.094(15) Uiso 1 1 calc R . .
H23B H 0.9884 0.6490 0.8256 0.087(14) Uiso 1 1 calc R . .
H23C H 0.8932 0.6965 0.7469 0.103(17) Uiso 1 1 calc R . .
C24 C 1.1106(2) 0.6381(3) 0.7161(2) 0.0554(9) Uani 1 1 d . . .
H24A H 1.1288 0.6030 0.6654 0.17(3) Uiso 1 1 calc R . .
H24B H 1.1385 0.5984 0.7758 0.066(11) Uiso 1 1 calc R . .
H24C H 1.1358 0.7117 0.7244 0.098(15) Uiso 1 1 calc R . .
O1W O 0.74401(14) 0.67908(16) 0.52904(16) 0.0438(5) Uani 1 1 d D . .
O2W O 0.65612(18) -0.49907(16) 0.58179(15) 0.0442(5) Uani 1 1 d D . .
H1N H 0.6157(18) -0.032(2) 0.1967(19) 0.020(6) Uiso 1 1 d . . .
H1W2 H 0.7096(16) 0.7365(14) 0.5055(17) 0.024 Uiso 1 1 d D . .
H1W1 H 0.8044(9) 0.680(2) 0.5668(15) 0.024 Uiso 1 1 d D . .
H2W2 H 0.6406(19) -0.5522(15) 0.5408(15) 0.024 Uiso 1 1 d D A 1
H2W1 H 0.681(3) -0.446(2) 0.559(3) 0.070(12) Uiso 1 1 d D . .

loop_
_atom_site_aniso_label
_atom_site_aniso_U_11
_atom_site_aniso_U_22
_atom_site_aniso_U_33
_atom_site_aniso_U_23
_atom_site_aniso_U_13
_atom_site_aniso_U_12
S1 0.0200(3) 0.0216(3) 0.0158(3) 0.0041(2) 0.00613(19) 0.0009(2)
N 0.0188(9) 0.0229(9) 0.0149(9) 0.0008(7) 0.0082(7) 0.0004(7)
N1 0.0200(9) 0.0181(9) 0.0217(9) 0.0013(7) 0.0112(7) -0.0002(7)
N2 0.0165(8) 0.0219(9) 0.0151(8) 0.0040(7) 0.0037(7) -0.0023(7)
N3 0.0173(8) 0.0182(9) 0.0173(8) 0.0012(7) 0.0062(7) -0.0003(7)
O 0.0373(10) 0.0483(12) 0.0346(10) 0.0056(9) 0.0112(8) -0.0012(9)
C3 0.0183(10) 0.0162(10) 0.0147(9) -0.0027(8) 0.0067(8) -0.0013(8)
C4 0.0180(10) 0.0216(11) 0.0205(10) -0.0006(8) 0.0069(8) -0.0002(8)
C5 0.0178(10) 0.0218(11) 0.0225(11) -0.0012(8) 0.0054(8) 0.0028(8)
C6 0.0168(10) 0.0158(10) 0.0234(11) -0.0014(8) 0.0088(8) 0.0017(8)
C7 0.0174(10) 0.0196(11) 0.0183(10) -0.0008(8) 0.0077(8) -0.0009(8)
C8 0.0174(10) 0.0223(11) 0.0165(10) 0.0033(8) 0.0039(8) -0.0008(8)
C9 0.0179(10) 0.0157(10) 0.0152(10) -0.0011(8) 0.0045(8) -0.0017(8)
C10 0.0213(11) 0.0211(11) 0.0300(12) 0.0025(9) 0.0144(9) 0.0024(9)
C11 0.0161(10) 0.0141(10) 0.0220(10) -0.0014(8) 0.0077(8) 0.0016(8)
C12 0.0169(10) 0.0195(10) 0.0173(10) 0.0014(8) 0.0043(8) -0.0020(8)
C13 0.0154(9) 0.0170(10) 0.0155(9) -0.0010(8) 0.0050(8) -0.0020(8)
C14 0.0163(10) 0.0254(12) 0.0405(14) -0.0001(10) 0.0127(10) -0.0023(9)
C15 0.0180(10) 0.0199(11) 0.0236(11) 0.0022(8) 0.0083(8) 0.0011(8)
C16 0.0280(12) 0.0281(12) 0.0334(13) 0.0041(10) 0.0200(10) 0.0021(10)
C17 0.0147(10) 0.0273(12) 0.0328(12) -0.0050(10) 0.0032(9) 0.0005(9)
C18 0.0248(11) 0.0184(10) 0.0164(10) 0.0013(8) 0.0075(8) 0.0000(8)
C19 0.0253(12) 0.0310(13) 0.0309(13) 0.0087(10) 0.0099(10) 0.0096(10)
C20 0.0364(14) 0.0386(15) 0.0370(14) 0.0098(12) 0.0154(11) 0.0065(12)
C21 0.0393(17) 0.089(3) 0.0368(16) -0.0019(17) 0.0159(13) -0.0082(17)
C22 0.0483(18) 0.0438(18) 0.065(2) 0.0020(16) 0.0217(16) 0.0001(14)
C23 0.088(3) 0.048(2) 0.0451(18) 0.0098(15) 0.0328(18) 0.0232(18)
C24 0.0353(16) 0.074(3) 0.0483(19) 0.0155(17) 0.0028(14) -0.0032(16)
O1W 0.0281(10) 0.0326(11) 0.0658(14) 0.0156(10) 0.0088(9) 0.0032(8)
O2W 0.0833(16) 0.0238(10) 0.0405(11) -0.0045(8) 0.0410(11) -0.0064(10)

loop_
_atom_type_symbol
_atom_type_description
_atom_type_scat_dispersion_real
_atom_type_scat_dispersion_imag
_atom_type_scat_source
C C 0.0033 0.0016 'International Tables Vol C Tables 4.2.6.8 and 6.1.1.4'
H H 0.0000 0.0000 'International Tables Vol C Tables 4.2.6.8 and 6.1.1.4'
N N 0.0061 0.0033 'International Tables Vol C Tables 4.2.6.8 and 6.1.1.4'
O O 0.0106 0.0060 'International Tables Vol C Tables 4.2.6.8 and 6.1.1.4'
S S 0.1246 0.1234 'International Tables Vol C Tables 4.2.6.8 and 6.1.1.4'

loop_
_geom_angle_atom_site_label_1
_geom_angle_atom_site_label_2
_geom_angle_atom_site_label_3
_geom_angle
C9 S1 C4 91.82(10)
C9 N C6 114.28(17)
C9 N H1N 115.0(17)
C6 N H1N 113.1(16)
C16 N1 C15 111.26(17)
C16 N1 C18 110.81(17)
C15 N1 C18 109.21(16)
C3 N2 C8 119.88(16)
C3 N2 C12 121.94(16)
C8 N2 C12 111.81(16)
C3 N3 C11 123.77(18)
C21 O C20 117.2(2)
N3 C3 N2 118.24(18)
N3 C3 C13 125.55(18)
N2 C3 C13 116.05(17)
C7 C4 C19 128.8(2)
C7 C4 S1 110.59(16)
C19 C4 S1 120.55(16)
C17 C5 C11 121.9(2)
C17 C5 H5 119.0
C11 C5 H5 119.0
C10 C6 C11 120.4(2)
C10 C6 N 119.64(19)
C11 C6 N 119.97(18)
C4 C7 C13 114.08(18)
C4 C7 H7 123.0
C13 C7 H7 123.0
N2 C8 C18 109.10(16)
N2 C8 H8A 109.9
C18 C8 H8A 109.9
N2 C8 H8B 109.9
C18 C8 H8B 109.9
H8A C8 H8B 108.3
C13 C9 N 125.98(19)
C13 C9 S1 111.61(15)
N C9 S1 122.31(15)
C14 C10 C6 120.8(2)
C14 C10 H10 119.6
C6 C10 H10 119.6
C5 C11 C6 117.58(19)
C5 C11 N3 116.23(18)
C6 C11 N3 125.74(18)
N2 C12 C15 109.96(16)
N2 C12 H12A 109.7
C15 C12 H12A 109.7
N2 C12 H12B 109.7
C15 C12 H12B 109.7
H12A C12 H12B 108.2
C9 C13 C7 111.89(18)
C9 C13 C3 121.57(18)
C7 C13 C3 126.53(18)
C17 C14 C10 119.7(2)
C17 C14 H14 120.2
C10 C14 H14 120.2
N1 C15 C12 110.61(17)
N1 C15 H15A 109.5
C12 C15 H15A 109.5
N1 C15 H15B 109.5
C12 C15 H15B 109.5
H15A C15 H15B 108.1
N1 C16 H16A 109.5
N1 C16 H16B 109.5
H16A C16 H16B 109.5
N1 C16 H16C 109.5
H16A C16 H16C 109.5
H16B C16 H16C 109.5
C5 C17 C14 119.7(2)
C5 C17 H17 120.2
C14 C17 H17 120.2
N1 C18 C8 110.41(16)
N1 C18 H18A 109.6
C8 C18 H18A 109.6
N1 C18 H18B 109.6
C8 C18 H18B 109.6
H18A C18 H18B 108.1
C4 C19 H19A 109.5
C4 C19 H19B 109.5
H19A C19 H19B 109.5
C4 C19 H19C 109.5
H19A C19 H19C 109.5
H19B C19 H19C 109.5
O C20 C22 112.4(2)
O C20 C23 102.3(2)
C22 C20 C23 110.5(3)
O C20 C24 110.1(2)
C22 C20 C24 110.2(3)
C23 C20 C24 111.1(3)
O C21 H21A 109.5
O C21 H21B 109.5
H21A C21 H21B 109.5
O C21 H21C 109.5
H21A C21 H21C 109.5
H21B C21 H21C 109.5
C20 C22 H22A 109.5
C20 C22 H22B 109.5
H22A C22 H22B 109.5
C20 C22 H22C 109.5
H22A C22 H22C 109.5
H22B C22 H22C 109.5
C20 C23 H23A 109.5
C20 C23 H23B 109.5
H23A C23 H23B 109.5
C20 C23 H23C 109.5
H23A C23 H23C 109.5
H23B C23 H23C 109.5
C20 C24 H24A 109.5
C20 C24 H24B 109.5
H24A C24 H24B 109.5
C20 C24 H24C 109.5
H24A C24 H24C 109.5
H24B C24 H24C 109.5
H1W2 O1W H1W1 125(2)
H2W2 O2W H2W1 110(3)

loop_
_geom_bond_atom_site_label_1
_geom_bond_atom_site_label_2
_geom_bond_distance
S1 C9 1.735(2)
S1 C4 1.740(2)
N C9 1.393(3)
N C6 1.424(3)
N H1N 0.86(3)
N1 C16 1.462(3)
N1 C15 1.463(3)
N1 C18 1.468(3)
N2 C3 1.376(3)
N2 C8 1.465(3)
N2 C12 1.468(2)
N3 C3 1.297(3)
N3 C11 1.412(3)
O C21 1.400(3)
O C20 1.448(3)
C3 C13 1.473(3)
C4 C7 1.357(3)
C4 C19 1.497(3)
C5 C17 1.386(3)
C5 C11 1.401(3)
C5 H5 0.9300
C6 C10 1.392(3)
C6 C11 1.407(3)
C7 C13 1.433(3)
C7 H7 0.9300
C8 C18 1.514(3)
C8 H8A 0.9700
C8 H8B 0.9700
C9 C13 1.366(3)
C10 C14 1.387(3)
C10 H10 0.9300
C12 C15 1.518(3)
C12 H12A 0.9700
C12 H12B 0.9700
C14 C17 1.386(3)
C14 H14 0.9300
C15 H15A 0.9700
C15 H15B 0.9700
C16 H16A 0.9600
C16 H16B 0.9600
C16 H16C 0.9600
C17 H17 0.9300
C18 H18A 0.9700
C18 H18B 0.9700
C19 H19A 0.9600
C19 H19B 0.9600
C19 H19C 0.9600
C20 C22 1.495(4)
C20 C23 1.512(4)
C20 C24 1.538(4)
C21 H21A 0.9600
C21 H21B 0.9600
C21 H21C 0.9600
C22 H22A 0.9600
C22 H22B 0.9600
C22 H22C 0.9600
C23 H23A 0.9600
C23 H23B 0.9600
C23 H23C 0.9600
C24 H24A 0.9600
C24 H24B 0.9600
C24 H24C 0.9600
O1W H1W2 0.860(10)
O1W H1W1 0.852(10)
O2W H2W2 0.860(10)
O2W H2W1 0.859(10)

loop_
_geom_torsion_atom_site_label_1
_geom_torsion_atom_site_label_2
_geom_torsion_atom_site_label_3
_geom_torsion_atom_site_label_4
_geom_torsion
C11 N3 C3 N2 -170.57(18)
C11 N3 C3 C13 4.7(3)
C8 N2 C3 N3 5.9(3)
C12 N2 C3 N3 -143.8(2)
C8 N2 C3 C13 -169.87(18)
C12 N2 C3 C13 40.4(3)
C9 S1 C4 C7 0.52(17)
C9 S1 C4 C19 179.02(19)
C9 N C6 C10 -125.1(2)
C9 N C6 C11 56.8(3)
C19 C4 C7 C13 -179.3(2)
S1 C4 C7 C13 -0.9(2)
C3 N2 C8 C18 150.25(18)
C12 N2 C8 C18 -57.2(2)
C6 N C9 C13 -56.7(3)
C6 N C9 S1 119.46(18)
C4 S1 C9 C13 0.02(16)
C4 S1 C9 N -176.60(18)
C11 C6 C10 C14 0.0(3)
N C6 C10 C14 -178.2(2)
C17 C5 C11 C6 1.0(3)
C17 C5 C11 N3 173.8(2)
C10 C6 C11 C5 -0.5(3)
N C6 C11 C5 177.66(18)
C10 C6 C11 N3 -172.48(19)
N C6 C11 N3 5.6(3)
C3 N3 C11 C5 144.3(2)
C3 N3 C11 C6 -43.6(3)
C3 N2 C12 C15 -151.90(19)
C8 N2 C12 C15 56.2(2)
N C9 C13 C7 175.94(19)
S1 C9 C13 C7 -0.5(2)
N C9 C13 C3 -4.7(3)
S1 C9 C13 C3 178.83(15)
C4 C7 C13 C9 1.0(3)
C4 C7 C13 C3 -178.36(19)
N3 C3 C13 C9 36.6(3)
N2 C3 C13 C9 -147.98(19)
N3 C3 C13 C7 -144.1(2)
N2 C3 C13 C7 31.3(3)
C6 C10 C14 C17 0.0(3)
C16 N1 C15 C12 -178.26(18)
C18 N1 C15 C12 59.1(2)
N2 C12 C15 N1 -56.8(2)
C11 C5 C17 C14 -1.0(3)
C10 C14 C17 C5 0.5(3)
C16 N1 C18 C8 176.58(18)
C15 N1 C18 C8 -60.5(2)
N2 C8 C18 N1 59.2(2)
C21 O C20 C22 -65.8(3)
C21 O C20 C23 175.7(3)
C21 O C20 C24 57.5(3)

loop_
_cod_related_entry_id
_cod_related_entry_database
_cod_related_entry_code
1 ChemSpider 30652533
